data_4069479
loop_
_publ_author_name
'Takaoka, Ayumi'
'Mendiratta, Arjun'
'Peters, Jonas C.'

_publ_contact_author 'Jonas C. Peters '
_publ_contact_author_email jcpeters@mit.edu
_publ_section_title
;
 E&#x2212;H Bond Activation Reactions (E = H, C, Si, Ge) at Ruthenium:
 Terminal Phosphides, Silylenes, and Germylenes
;
_journal_issue 13
_journal_name_full Organometallics
_journal_page_first 3744
_journal_paper_doi 10.1021/om900216u
_journal_volume 28
_journal_year 2009
_chemical_formula_sum 'C84 H66 B2 O4 P3 Ru Si'
_chemical_formula_weight 1383.06
_chemical_name_common '[SiPPh2PC6H3B(cat)-B(cat)]Ru(muH)'
_space_group_IT_number 14
_symmetry_cell_setting monoclinic
_symmetry_space_group_name_Hall '-P 2yn'
_symmetry_space_group_name_H-M 'P 1 21/n 1'
_atom_sites_solution_hydrogens geom
_atom_sites_solution_primary direct
_atom_sites_solution_secondary difmap
_audit_creation_method SHELXL-97
_cell_angle_alpha 90.00
_cell_angle_beta 110.6180(10)
_cell_angle_gamma 90.00
_cell_formula_units_Z 4
_cell_length_a 22.8901(16)
_cell_length_b 13.8380(9)
_cell_length_c 24.4458(17)
_cell_measurement_reflns_used 9107
_cell_measurement_temperature 100(2)
_cell_measurement_theta_max 30.43
_cell_measurement_theta_min 2.25
_cell_volume 7247.3(9)
_computing_cell_refinement 'SAINT 7.4 (Bruker-AXS, 2008)'
_computing_data_collection 'APEX2 2.2 (Bruker-AXS, 2008)'
_computing_data_reduction 'SAINT 7.4 (Bruker-AXS, 2008)'
_computing_structure_refinement 'SHELXL-97 (Sheldrick, 2008)'
_computing_structure_solution 'SHELXS-97 (Sheldrick, 2008)'
_diffrn_ambient_temperature 100(2)
_diffrn_detector_area_resol_mean 8.3
_diffrn_measured_fraction_theta_full 0.998
_diffrn_measured_fraction_theta_max 0.998
_diffrn_measurement_device_type 'Bruker Smart APEX CCD'
_diffrn_measurement_method 'omega and phi scans'
_diffrn_radiation_monochromator graphite
_diffrn_radiation_source 'fine-focus sealed tube'
_diffrn_radiation_type MoK\a
_diffrn_radiation_wavelength 0.71073
_diffrn_reflns_av_R_equivalents 0.0679
_diffrn_reflns_av_sigmaI/netI 0.0435
_diffrn_reflns_limit_h_max 32
_diffrn_reflns_limit_h_min -32
_diffrn_reflns_limit_k_max 19
_diffrn_reflns_limit_k_min -19
_diffrn_reflns_limit_l_max 34
_diffrn_reflns_limit_l_min -34
_diffrn_reflns_number 165547
_diffrn_reflns_theta_full 30.51
_diffrn_reflns_theta_max 30.51
_diffrn_reflns_theta_min 1.05
_exptl_absorpt_coefficient_mu 0.349
_exptl_absorpt_correction_T_max 0.9334
_exptl_absorpt_correction_T_min 0.8729
_exptl_absorpt_correction_type multi-scan
_exptl_absorpt_process_details 'SADABS (Sheldrick, 2008)'
_exptl_crystal_colour yellow
_exptl_crystal_density_diffrn 1.268
_exptl_crystal_density_meas ?
_exptl_crystal_density_method 'not measured'
_exptl_crystal_description block
_exptl_crystal_F_000 2860
_exptl_crystal_size_max 0.40
_exptl_crystal_size_mid 0.25
_exptl_crystal_size_min 0.20
_refine_diff_density_max 1.862
_refine_diff_density_min -0.640
_refine_diff_density_rms 0.130
_refine_ls_extinction_method none
_refine_ls_goodness_of_fit_ref 1.058
_refine_ls_hydrogen_treatment constr
_refine_ls_matrix_type full
_refine_ls_number_parameters 953
_refine_ls_number_reflns 22079
_refine_ls_number_restraints 924
_refine_ls_restrained_S_all 1.054
_refine_ls_R_factor_all 0.0921
_refine_ls_R_factor_gt 0.0617
_refine_ls_shift/su_max 0.074
_refine_ls_shift/su_mean 0.002
_refine_ls_structure_factor_coef Fsqd
_refine_ls_weighting_details 'calc w=1/[\s^2^(Fo^2^)+(0.1010P)^2^+17.0858P] where P=(Fo^2^+2Fc^2^)/3'
_refine_ls_weighting_scheme calc
_refine_ls_wR_factor_gt 0.1739
_refine_ls_wR_factor_ref 0.2052
_reflns_number_gt 16138
_reflns_number_total 22079
_reflns_threshold_expression >2sigma(I)
_cod_data_source_file om900216u_si_002.cif
_cod_data_source_block 08121
_cod_depositor_comments
;
The following automatic conversions were performed:

'_symmetry_cell_setting' value 'Monoclinic' changed to 'monoclinic'
according to /home/saulius/struct/CIF-dictionaries/cif_core.dic
dictionary named 'cif_core.dic' version 2.4.2 from 2011-04-26.

Automatic conversion script
Id: cif_fix_values 1715 2011-07-08 13:25:40Z adriana 

Some obvious sintax errors have been fixed miguel

The following automatic conversions were performed:

'_exptl_crystal_density_meas' value 'not measured' was changed to '?'
- the value is perceived as not measured.

Automatic conversion script
Id: cif_fix_values 3008 2015-01-20 13:52:24Z robertas 
;
_cod_original_sg_symbol_H-M 'P2(1)/n  '
_cod_database_code 4069479

loop_
_symmetry_equiv_pos_as_xyz
'x, y, z'
'-x+1/2, y+1/2, -z+1/2'
'-x, -y, -z'
'x-1/2, -y-1/2, z-1/2'

loop_
_atom_site_label
_atom_site_type_symbol
_atom_site_fract_x
_atom_site_fract_y
_atom_site_fract_z
_atom_site_U_iso_or_equiv
_atom_site_adp_type
_atom_site_occupancy
_atom_site_symmetry_multiplicity
_atom_site_calc_flag
_atom_site_refinement_flags
_atom_site_disorder_assembly
_atom_site_disorder_group
Ru Ru 1.099534(3) 0.075941(5) 0.780429(3) 0.02036(2) Uani 1 1 d . . .
Si Si 1.194617(12) 0.061279(19) 0.854240(10) 0.02333(6) Uani 1 1 d . . .
P1 P 1.089973(11) 0.192147(17) 0.846310(10) 0.02435(6) Uani 1 1 d . . .
P2 P 1.076371(11) -0.057427(17) 0.825930(9) 0.02276(6) Uani 1 1 d . . .
P3 P 1.152851(11) 0.003063(17) 0.724840(9) 0.02142(5) Uani 1 1 d . . .
B1 B 1.05010(5) 0.21072(8) 0.71578(4) 0.0264(3) Uani 1 1 d . . .
B2 B 1.01389(7) 0.36440(9) 0.89956(6) 0.0412(4) Uani 1 1 d . . .
O1 O 1.00685(3) 0.12626(5) 0.70926(3) 0.02660(18) Uani 1 1 d . . .
O2 O 1.05052(3) 0.23071(6) 0.65723(3) 0.0345(2) Uani 1 1 d . . .
O3 O 1.06614(4) 0.37275(6) 0.94987(4) 0.0477(3) Uani 1 1 d . . .
O4 O 0.95897(4) 0.36745(7) 0.91127(4) 0.0513(3) Uani 1 1 d . . .
C1 C 1.21884(5) 0.18464(7) 0.88772(4) 0.0273(2) Uani 1 1 d . . .
C2 C 1.27931(5) 0.22019(8) 0.91581(4) 0.0344(3) Uani 1 1 d . . .
H2 H 1.3142 0.1790 0.9217 0.041 Uiso 1 1 calc R . .
C3 C 1.28876(6) 0.31564(9) 0.93522(5) 0.0442(3) Uani 1 1 d . . .
H3 H 1.3300 0.3391 0.9543 0.053 Uiso 1 1 calc R . .
C4 C 1.23859(7) 0.37594(9) 0.92683(6) 0.0483(4) Uani 1 1 d . . .
H4 H 1.2455 0.4414 0.9391 0.058 Uiso 1 1 calc R . .
C5 C 1.17789(6) 0.34198(8) 0.90054(5) 0.0382(3) Uani 1 1 d . . .
H5 H 1.1434 0.3835 0.8958 0.046 Uiso 1 1 calc R . .
C6 C 1.16808(5) 0.24625(7) 0.88109(4) 0.0289(2) Uani 1 1 d . . .
C7 C 1.18501(5) -0.01564(7) 0.91508(4) 0.0282(2) Uani 1 1 d . . .
C8 C 1.22995(5) -0.02289(9) 0.97178(4) 0.0370(3) Uani 1 1 d . . .
H8 H 1.2692 0.0082 0.9805 0.044 Uiso 1 1 calc R . .
C9 C 1.21773(6) -0.07484(10) 1.01511(5) 0.0425(3) Uani 1 1 d . . .
H9 H 1.2484 -0.0789 1.0532 0.051 Uiso 1 1 calc R . .
C10 C 1.16044(6) -0.12103(10) 1.00257(5) 0.0428(3) Uani 1 1 d . . .
H10 H 1.1520 -0.1565 1.0322 0.051 Uiso 1 1 calc R . .
C11 C 1.11579(5) -0.11542(8) 0.94709(4) 0.0341(3) Uani 1 1 d . . .
H11 H 1.0768 -0.1472 0.9387 0.041 Uiso 1 1 calc R . .
C12 C 1.12787(5) -0.06308(7) 0.90312(4) 0.0270(2) Uani 1 1 d . . .
C13 C 1.25581(4) 0.00494(7) 0.82906(4) 0.0254(2) Uani 1 1 d . . .
C14 C 1.31885(5) -0.01189(7) 0.86327(4) 0.0313(3) Uani 1 1 d . . .
H14 H 1.3336 0.0045 0.9036 0.038 Uiso 1 1 calc R . .
C15 C 1.35964(5) -0.05207(8) 0.83899(5) 0.0351(3) Uani 1 1 d . . .
H15 H 1.4018 -0.0638 0.8628 0.042 Uiso 1 1 calc R . .
C16 C 1.33897(5) -0.07531(7) 0.77971(5) 0.0345(3) Uani 1 1 d . . .
H16 H 1.3672 -0.1019 0.7631 0.041 Uiso 1 1 calc R . .
C17 C 1.27734(5) -0.05965(7) 0.74501(4) 0.0290(2) Uani 1 1 d . . .
H17 H 1.2633 -0.0751 0.7046 0.035 Uiso 1 1 calc R . .
C18 C 1.23538(4) -0.02073(7) 0.76986(4) 0.0246(2) Uani 1 1 d . . .
C19 C 1.06589(5) 0.16514(7) 0.90869(4) 0.0302(2) Uani 1 1 d . . .
C20 C 1.10984(6) 0.14804(8) 0.96421(4) 0.0369(3) Uani 1 1 d . . .
H20 H 1.1531 0.1549 0.9710 0.044 Uiso 1 1 calc R . .
C21 C 1.08973(7) 0.12067(10) 1.00995(5) 0.0493(4) Uani 1 1 d . . .
H21 H 1.1197 0.1085 1.0477 0.059 Uiso 1 1 calc R . .
C22 C 1.02716(6) 0.11123(10) 1.00083(5) 0.0495(3) Uani 1 1 d . . .
H22 H 1.0141 0.0929 1.0322 0.059 Uiso 1 1 calc R . .
C23 C 0.98400(6) 0.12821(9) 0.94683(5) 0.0483(3) Uani 1 1 d . . .
H23 H 0.9408 0.1219 0.9408 0.058 Uiso 1 1 calc R . .
C24 C 1.00257(5) 0.15486(8) 0.90014(5) 0.0374(3) Uani 1 1 d . . .
H24 H 0.9721 0.1660 0.8626 0.045 Uiso 1 1 calc R . .
C25 C 1.04091(5) 0.29332(7) 0.80868(4) 0.0286(2) Uani 1 1 d . . .
C26 C 1.01216(5) 0.36240(8) 0.83457(5) 0.0365(3) Uani 1 1 d . . .
C27 C 0.97695(6) 0.43560(8) 0.79903(6) 0.0418(3) Uani 1 1 d . . .
H27 H 0.9570 0.4817 0.8154 0.050 Uiso 1 1 calc R . .
C28 C 0.96999(6) 0.44350(8) 0.74056(6) 0.0411(3) Uani 1 1 d . . .
H28 H 0.9468 0.4956 0.7179 0.049 Uiso 1 1 calc R . .
C29 C 0.99688(5) 0.37525(8) 0.71521(5) 0.0339(3) Uani 1 1 d . . .
H29 H 0.9920 0.3807 0.6751 0.041 Uiso 1 1 calc R . .
C30 C 1.03136(5) 0.29788(7) 0.74874(4) 0.0285(2) Uani 1 1 d . . .
C31 C 0.99435(5) -0.06303(7) 0.82264(4) 0.0268(2) Uani 1 1 d . . .
C32 C 0.95353(5) 0.00941(8) 0.79355(4) 0.0326(3) Uani 1 1 d . . .
H32 H 0.9685 0.0619 0.7771 0.039 Uiso 1 1 calc R . .
C33 C 0.89077(6) 0.00650(10) 0.78803(6) 0.0452(4) Uani 1 1 d . . .
H33 H 0.8633 0.0566 0.7678 0.054 Uiso 1 1 calc R . .
C34 C 0.86849(6) -0.06948(11) 0.81213(6) 0.0501(4) Uani 1 1 d . . .
H34 H 0.8261 -0.0706 0.8095 0.060 Uiso 1 1 calc R . .
C35 C 0.90867(5) -0.14389(10) 0.84011(5) 0.0436(3) Uani 1 1 d . . .
H35 H 0.8936 -0.1966 0.8563 0.052 Uiso 1 1 calc R . .
C36 C 0.97082(5) -0.14144(8) 0.84452(4) 0.0329(3) Uani 1 1 d . . .
H36 H 0.9977 -0.1936 0.8626 0.039 Uiso 1 1 calc R . .
C37 C 1.08293(4) -0.18348(7) 0.80424(4) 0.0265(2) Uani 1 1 d . . .
C38 C 1.13263(5) -0.24232(8) 0.83585(4) 0.0327(3) Uani 1 1 d . . .
H38 H 1.1663 -0.2160 0.8674 0.039 Uiso 1 1 calc R . .
C39 C 1.13341(5) -0.34059(8) 0.82136(5) 0.0407(3) Uani 1 1 d . . .
H39 H 1.1674 -0.3806 0.8431 0.049 Uiso 1 1 calc R . .
C40 C 1.08507(6) -0.37827(9) 0.77585(6) 0.0482(3) Uani 1 1 d . . .
H40 H 1.0849 -0.4451 0.7668 0.058 Uiso 1 1 calc R . .
C41 C 1.03625(5) -0.31966(8) 0.74273(5) 0.0416(3) Uani 1 1 d . . .
H41 H 1.0034 -0.3461 0.7105 0.050 Uiso 1 1 calc R . .
C42 C 1.03512(5) -0.22254(8) 0.75650(4) 0.0334(3) Uani 1 1 d . . .
H42 H 1.0018 -0.1826 0.7334 0.040 Uiso 1 1 calc R . .
C43 C 1.16760(4) 0.08038(6) 0.66945(4) 0.0219(2) Uani 1 1 d . . .
C44 C 1.19232(5) 0.17302(7) 0.68682(4) 0.0283(2) Uani 1 1 d . . .
H44 H 1.1985 0.1945 0.7254 0.034 Uiso 1 1 calc R . .
C45 C 1.20785(5) 0.23348(7) 0.64916(4) 0.0290(2) Uani 1 1 d . . .
H45 H 1.2242 0.2960 0.6618 0.035 Uiso 1 1 calc R . .
C46 C 1.19957(5) 0.20307(8) 0.59257(4) 0.0329(3) Uani 1 1 d . . .
H46 H 1.2095 0.2450 0.5663 0.040 Uiso 1 1 calc R . .
C47 C 1.17665(5) 0.11088(8) 0.57486(4) 0.0368(3) Uani 1 1 d . . .
H47 H 1.1715 0.0892 0.5366 0.044 Uiso 1 1 calc R . .
C48 C 1.16117(5) 0.05010(8) 0.61323(4) 0.0314(3) Uani 1 1 d . . .
H48 H 1.1460 -0.0131 0.6008 0.038 Uiso 1 1 calc R . .
C49 C 1.12664(4) -0.11136(7) 0.68579(4) 0.0248(2) Uani 1 1 d . . .
C50 C 1.15820(5) -0.19851(7) 0.70548(4) 0.0302(2) Uani 1 1 d . . .
H50 H 1.1954 -0.1989 0.7389 0.036 Uiso 1 1 calc R . .
C51 C 1.13526(5) -0.28479(8) 0.67630(5) 0.0363(3) Uani 1 1 d . . .
H51 H 1.1568 -0.3437 0.6898 0.044 Uiso 1 1 calc R . .
C52 C 1.08089(6) -0.28439(8) 0.62752(5) 0.0414(3) Uani 1 1 d . . .
H52 H 1.0654 -0.3431 0.6076 0.050 Uiso 1 1 calc R . .
C53 C 1.04894(5) -0.19809(8) 0.60767(5) 0.0381(3) Uani 1 1 d . . .
H53 H 1.0118 -0.1979 0.5742 0.046 Uiso 1 1 calc R . .
C54 C 1.07181(5) -0.11247(8) 0.63709(4) 0.0314(3) Uani 1 1 d . . .
H54 H 1.0498 -0.0539 0.6238 0.038 Uiso 1 1 calc R . .
C55 C 1.01401(5) 0.16266(9) 0.62146(4) 0.0364(3) Uani 1 1 d . . .
C56 C 1.00027(6) 0.15122(12) 0.56177(5) 0.0526(4) Uani 1 1 d . . .
H56 H 1.0184 0.1920 0.5408 0.063 Uiso 1 1 calc R . .
C57 C 0.95887(7) 0.07760(12) 0.53363(5) 0.0629(5) Uani 1 1 d . . .
H57 H 0.9490 0.0681 0.4929 0.075 Uiso 1 1 calc R . .
C58 C 0.93206(7) 0.01878(12) 0.56319(6) 0.0606(4) Uani 1 1 d . . .
H58 H 0.9036 -0.0300 0.5425 0.073 Uiso 1 1 calc R . .
C59 C 0.94590(6) 0.02930(10) 0.62398(5) 0.0469(4) Uani 1 1 d . . .
H59 H 0.9274 -0.0109 0.6449 0.056 Uiso 1 1 calc R . .
C60 C 0.98746(5) 0.10055(9) 0.65104(4) 0.0348(3) Uani 1 1 d . . .
C61 C 0.97942(7) 0.37200(9) 0.97205(6) 0.0539(4) Uani 1 1 d . . .
C62 C 0.94248(8) 0.37176(11) 1.00681(7) 0.0676(5) Uani 1 1 d . . .
H62 H 0.8982 0.3695 0.9906 0.081 Uiso 1 1 calc R . .
C63 C 0.97480(9) 0.37510(11) 1.06684(6) 0.0739(5) Uani 1 1 d . . .
H63 H 0.9520 0.3754 1.0927 0.089 Uiso 1 1 calc R . .
C64 C 1.03839(9) 0.37792(11) 1.08942(7) 0.0744(6) Uani 1 1 d . . .
H64 H 1.0585 0.3791 1.1307 0.089 Uiso 1 1 calc R . .
C65 C 1.07560(9) 0.37919(10) 1.05395(6) 0.0616(5) Uani 1 1 d . . .
H65 H 1.1199 0.3824 1.0697 0.074 Uiso 1 1 calc R . .
C66 C 1.04281(7) 0.37544(9) 0.99530(5) 0.0502(4) Uani 1 1 d . . .
C77 C 1.40893(10) 0.0666(2) 1.05127(9) 0.1304(7) Uani 1 1 d DU . .
H77 H 1.4106 0.1352 1.0502 0.157 Uiso 1 1 calc R . .
C78 C 1.42999(11) 0.01139(19) 1.01509(10) 0.1344(6) Uani 1 1 d DU . .
H78 H 1.4473 0.0430 0.9898 0.161 Uiso 1 1 calc R . .
C79 C 1.42676(11) -0.08924(19) 1.01421(10) 0.1296(6) Uani 1 1 d DU . .
H79 H 1.4402 -0.1258 0.9879 0.156 Uiso 1 1 calc R . .
C80 C 1.40362(10) -0.1339(2) 1.05254(9) 0.1305(7) Uani 1 1 d DU . .
H80 H 1.4007 -0.2024 1.0526 0.157 Uiso 1 1 calc R . .
C81 C 1.38460(11) -0.08069(19) 1.09087(10) 0.1284(6) Uani 1 1 d DU . .
H81 H 1.3709 -0.1125 1.1186 0.154 Uiso 1 1 calc R . .
C82 C 1.38552(11) 0.0205(2) 1.08890(10) 0.1313(6) Uani 1 1 d DU . .
H82 H 1.3699 0.0572 1.1136 0.158 Uiso 1 1 calc R . .
C83 C 0.85746(13) 0.2190(2) 0.66306(11) 0.0860(6) Uani 0.5952(18) 1 d PDU A 1
H83 H 0.8897 0.1728 0.6789 0.103 Uiso 0.5952(18) 1 calc PR A 1
C84 C 0.82508(13) 0.2221(2) 0.60351(12) 0.0973(6) Uani 0.5952(18) 1 d PDU A 1
H84 H 0.8348 0.1778 0.5783 0.117 Uiso 0.5952(18) 1 calc PR A 1
C85 C 0.77891(14) 0.2893(2) 0.58103(14) 0.1066(7) Uani 0.5952(18) 1 d PDU A 1
H85 H 0.7575 0.2919 0.5400 0.128 Uiso 0.5952(18) 1 calc PR A 1
C86 C 0.76304(16) 0.3523(3) 0.61621(12) 0.1062(8) Uani 0.5952(18) 1 d PDU A 1
H86 H 0.7302 0.3975 0.6003 0.127 Uiso 0.5952(18) 1 calc PR A 1
C87 C 0.79555(14) 0.3487(2) 0.67493(13) 0.0944(7) Uani 0.5952(18) 1 d PDU A 1
H87 H 0.7852 0.3929 0.6998 0.113 Uiso 0.5952(18) 1 calc PR A 1
C88 C 0.84281(12) 0.2831(2) 0.69916(12) 0.0813(6) Uani 0.5952(18) 1 d PDU A 1
H88 H 0.8649 0.2822 0.7401 0.098 Uiso 0.5952(18) 1 calc PR A 1
C95 C 0.26653(11) -0.1330(2) 0.18921(10) 0.1285(8) Uani 0.50 1 d PGU B 1
H95 H 0.2536 -0.1626 0.1517 0.154 Uiso 0.50 1 calc PR B 1
C96 C 0.29233(17) -0.0409(3) 0.19701(14) 0.1424(9) Uani 0.50 1 d PGU B 1
H96 H 0.2971 -0.0074 0.1649 0.171 Uiso 0.50 1 calc PR B 1
C97 C 0.3112(2) 0.0024(3) 0.25182(17) 0.1476(9) Uani 0.50 1 d PGU B 1
H97 H 0.3289 0.0653 0.2572 0.177 Uiso 0.50 1 calc PR B 1
C98 C 0.3043(2) -0.0466(4) 0.29884(13) 0.1456(9) Uani 0.50 1 d PGU B 1
H98 H 0.3173 -0.0170 0.3363 0.175 Uiso 0.50 1 calc PR B 1
C99 C 0.2785(2) -0.1387(4) 0.29104(11) 0.1429(9) Uani 0.50 1 d PGU B 1
H99 H 0.2738 -0.1722 0.3232 0.172 Uiso 0.50 1 calc PR B 1
C100 C 0.25963(16) -0.1819(3) 0.23623(12) 0.1391(9) Uani 0.50 1 d PGU B 1
H100 H 0.2420 -0.2449 0.2309 0.167 Uiso 0.50 1 calc PR B 1
C83A C 0.85749(15) 0.2252(3) 0.66569(12) 0.0892(6) Uani 0.4048(18) 1 d PDU A 2
H83A H 0.9008 0.2137 0.6853 0.107 Uiso 0.4048(18) 1 calc PR A 2
C84A C 0.83318(16) 0.2271(3) 0.60563(14) 0.0978(6) Uani 0.4048(18) 1 d PDU A 2
H84A H 0.8596 0.2157 0.5838 0.117 Uiso 0.4048(18) 1 calc PR A 2
C85A C 0.77041(14) 0.2453(3) 0.57693(15) 0.1024(7) Uani 0.4048(18) 1 d PDU A 2
H85A H 0.7527 0.2429 0.5355 0.123 Uiso 0.4048(18) 1 calc PR A 2
C86A C 0.73481(17) 0.2667(4) 0.60908(13) 0.1021(7) Uani 0.4048(18) 1 d PDU A 2
H86A H 0.6927 0.2856 0.5895 0.123 Uiso 0.4048(18) 1 calc PR A 2
C87A C 0.75709(15) 0.2623(4) 0.66865(14) 0.0939(7) Uani 0.4048(18) 1 d PDU A 2
H87A H 0.7303 0.2743 0.6900 0.113 Uiso 0.4048(18) 1 calc PR A 2
C88A C 0.81922(13) 0.2400(4) 0.69747(15) 0.0907(6) Uani 0.4048(18) 1 d PDU A 2
H88A H 0.8354 0.2350 0.7389 0.109 Uiso 0.4048(18) 1 calc PR A 2
C89 C 0.72473(13) -0.1325(2) 0.51016(14) 0.0901(8) Uani 0.50 1 d PDU . .
H89 H 0.7012 -0.1656 0.4753 0.108 Uiso 0.50 1 calc PR . .
C90 C 0.77483(12) -0.1777(2) 0.55019(12) 0.0814(7) Uani 0.50 1 d PDU . .
H90 H 0.7870 -0.2404 0.5424 0.098 Uiso 0.50 1 calc PR . .
C91 C 0.80645(16) -0.1328(2) 0.60032(15) 0.1071(9) Uani 0.50 1 d PDU . .
H91 H 0.8413 -0.1638 0.6282 0.129 Uiso 0.50 1 calc PR . .
C92 C 0.78902(18) -0.0420(2) 0.61188(18) 0.1261(9) Uani 0.50 1 d PDU . .
H92 H 0.8092 -0.0122 0.6488 0.151 Uiso 0.50 1 calc PR . .
C93 C 0.74254(18) 0.0038(3) 0.56948(16) 0.1232(9) Uani 0.50 1 d PDU . .
H93 H 0.7339 0.0695 0.5751 0.148 Uiso 0.50 1 calc PR . .
C94 C 0.70783(17) -0.0414(2) 0.51911(16) 0.1030(9) Uani 0.50 1 d PDU . .
H94 H 0.6730 -0.0103 0.4912 0.124 Uiso 0.50 1 calc PR . .

loop_
_atom_site_aniso_label
_atom_site_aniso_U_11
_atom_site_aniso_U_22
_atom_site_aniso_U_33
_atom_site_aniso_U_23
_atom_site_aniso_U_13
_atom_site_aniso_U_12
Ru 0.02652(3) 0.02014(3) 0.01498(2) -0.00168(2) 0.00802(2) -0.00049(2)
Si 0.02528(10) 0.02689(11) 0.01691(9) -0.00046(8) 0.00630(7) -0.00190(9)
P1 0.03231(10) 0.02210(10) 0.02047(8) -0.00453(7) 0.01158(7) -0.00302(8)
P2 0.02806(9) 0.02271(10) 0.01911(8) -0.00100(7) 0.01029(7) -0.00089(8)
P3 0.02742(9) 0.02012(9) 0.01720(8) -0.00083(7) 0.00846(7) 0.00095(8)
B1 0.0316(4) 0.0277(5) 0.0213(4) 0.0037(3) 0.0110(3) 0.0044(4)
B2 0.0564(6) 0.0283(5) 0.0432(5) -0.0058(4) 0.0229(4) 0.0051(5)
O1 0.0285(3) 0.0306(3) 0.0196(2) -0.0023(2) 0.0071(2) 0.0021(3)
O2 0.0412(3) 0.0421(4) 0.0235(3) 0.0092(3) 0.0156(2) 0.0097(3)
O3 0.0716(5) 0.0373(4) 0.0378(3) -0.0098(3) 0.0237(3) 0.0056(4)
O4 0.0691(5) 0.0415(4) 0.0527(4) -0.0073(4) 0.0333(3) 0.0029(4)
C1 0.0346(4) 0.0279(4) 0.0192(3) -0.0036(3) 0.0095(3) -0.0078(3)
C2 0.0372(5) 0.0385(5) 0.0263(4) -0.0005(4) 0.0097(3) -0.0101(4)
C3 0.0462(6) 0.0443(6) 0.0356(5) -0.0037(5) 0.0063(4) -0.0200(5)
C4 0.0623(7) 0.0317(5) 0.0440(6) -0.0096(5) 0.0102(5) -0.0153(5)
C5 0.0493(5) 0.0271(4) 0.0366(5) -0.0063(4) 0.0132(4) -0.0088(4)
C6 0.0395(4) 0.0254(4) 0.0222(3) -0.0030(3) 0.0113(3) -0.0072(4)
C7 0.0335(4) 0.0316(4) 0.0194(3) 0.0031(3) 0.0093(3) 0.0000(4)
C8 0.0346(5) 0.0462(6) 0.0266(4) 0.0073(4) 0.0062(4) -0.0051(4)
C9 0.0414(5) 0.0567(7) 0.0225(4) 0.0123(4) 0.0025(4) -0.0018(5)
C10 0.0482(6) 0.0507(6) 0.0280(4) 0.0127(4) 0.0115(4) -0.0035(5)
C11 0.0387(5) 0.0341(5) 0.0298(4) 0.0083(4) 0.0124(3) -0.0032(4)
C12 0.0334(4) 0.0269(4) 0.0210(3) 0.0006(3) 0.0099(3) -0.0026(3)
C13 0.0261(4) 0.0223(4) 0.0257(4) 0.0023(3) 0.0064(3) -0.0011(3)
C14 0.0331(4) 0.0275(4) 0.0286(4) 0.0049(4) 0.0049(3) -0.0014(4)
C15 0.0286(4) 0.0305(4) 0.0430(5) 0.0120(4) 0.0087(4) 0.0037(4)
C16 0.0323(4) 0.0275(4) 0.0479(5) 0.0104(4) 0.0192(3) 0.0078(4)
C17 0.0329(4) 0.0265(4) 0.0301(4) 0.0029(3) 0.0144(3) 0.0042(3)
C18 0.0280(4) 0.0224(4) 0.0252(3) 0.0039(3) 0.0114(3) 0.0021(3)
C19 0.0444(4) 0.0256(4) 0.0246(3) -0.0059(3) 0.0170(3) -0.0040(4)
C20 0.0534(5) 0.0342(5) 0.0261(4) -0.0028(4) 0.0177(3) 0.0007(4)
C21 0.0858(7) 0.0420(6) 0.0269(4) -0.0007(4) 0.0283(4) 0.0055(6)
C22 0.0847(6) 0.0403(6) 0.0413(4) -0.0041(4) 0.0443(3) -0.0048(5)
C23 0.0659(5) 0.0408(6) 0.0551(5) -0.0091(5) 0.0423(4) -0.0106(5)
C24 0.0480(5) 0.0335(5) 0.0357(4) -0.0088(4) 0.0211(3) -0.0055(4)
C25 0.0306(4) 0.0254(4) 0.0305(4) -0.0043(3) 0.0118(3) -0.0011(3)
C26 0.0467(5) 0.0285(4) 0.0358(4) -0.0068(4) 0.0165(4) 0.0013(4)
C27 0.0480(5) 0.0281(5) 0.0496(6) -0.0070(4) 0.0174(4) 0.0093(4)
C28 0.0443(5) 0.0290(5) 0.0485(6) 0.0034(4) 0.0145(4) 0.0066(4)
C29 0.0348(4) 0.0301(5) 0.0361(4) 0.0031(4) 0.0115(4) 0.0014(4)
C30 0.0302(4) 0.0256(4) 0.0293(4) -0.0008(3) 0.0100(3) -0.0020(3)
C31 0.0327(4) 0.0284(4) 0.0214(3) -0.0050(3) 0.0119(3) -0.0017(3)
C32 0.0335(4) 0.0338(5) 0.0325(4) -0.0027(4) 0.0141(3) -0.0033(4)
C33 0.0338(5) 0.0484(6) 0.0522(6) 0.0058(5) 0.0137(4) 0.0047(5)
C34 0.0325(5) 0.0653(8) 0.0561(6) 0.0017(6) 0.0203(4) -0.0064(5)
C35 0.0454(5) 0.0525(6) 0.0385(5) 0.0013(5) 0.0218(4) -0.0123(5)
C36 0.0368(4) 0.0378(5) 0.0264(4) 0.0010(4) 0.0139(3) -0.0041(4)
C37 0.0382(4) 0.0215(4) 0.0249(3) -0.0029(3) 0.0175(3) -0.0030(3)
C38 0.0373(4) 0.0284(4) 0.0382(4) -0.0009(4) 0.0206(3) 0.0003(4)
C39 0.0506(5) 0.0255(4) 0.0547(5) 0.0036(4) 0.0295(4) 0.0046(4)
C40 0.0634(6) 0.0248(5) 0.0708(6) -0.0102(4) 0.0415(4) -0.0061(4)
C41 0.0523(5) 0.0322(5) 0.0483(5) -0.0158(4) 0.0276(4) -0.0134(4)
C42 0.0427(4) 0.0294(4) 0.0327(4) -0.0075(4) 0.0189(3) -0.0045(4)
C43 0.0258(3) 0.0217(4) 0.0181(3) -0.0006(3) 0.0076(3) 0.0016(3)
C44 0.0382(4) 0.0253(4) 0.0233(3) -0.0043(3) 0.0132(3) -0.0026(3)
C45 0.0367(4) 0.0237(4) 0.0294(4) -0.0002(3) 0.0151(3) 0.0001(3)
C46 0.0433(5) 0.0309(4) 0.0237(4) 0.0060(3) 0.0108(3) -0.0041(4)
C47 0.0522(5) 0.0386(5) 0.0198(3) -0.0039(4) 0.0129(3) -0.0124(4)
C48 0.0438(5) 0.0296(4) 0.0215(3) -0.0054(3) 0.0125(3) -0.0094(4)
C49 0.0340(4) 0.0211(4) 0.0240(3) -0.0022(3) 0.0162(3) -0.0010(3)
C50 0.0402(4) 0.0246(4) 0.0317(4) -0.0035(3) 0.0199(3) -0.0011(4)
C51 0.0515(5) 0.0234(4) 0.0435(4) -0.0044(4) 0.0288(3) -0.0015(4)
C52 0.0625(5) 0.0297(5) 0.0425(4) -0.0163(4) 0.0315(4) -0.0138(4)
C53 0.0480(5) 0.0382(5) 0.0306(4) -0.0108(4) 0.0168(4) -0.0131(4)
C54 0.0404(4) 0.0296(4) 0.0270(4) -0.0050(3) 0.0154(3) -0.0034(4)
C55 0.0372(4) 0.0535(6) 0.0179(3) 0.0044(4) 0.0089(3) 0.0180(4)
C56 0.0508(6) 0.0854(9) 0.0210(4) 0.0067(5) 0.0119(4) 0.0289(6)
C57 0.0603(7) 0.0968(10) 0.0194(4) -0.0118(5) -0.0009(5) 0.0322(7)
C58 0.0462(7) 0.0829(9) 0.0354(5) -0.0258(6) -0.0072(5) 0.0169(6)
C59 0.0378(6) 0.0588(7) 0.0348(5) -0.0172(5) 0.0012(4) 0.0038(5)
C60 0.0340(4) 0.0445(5) 0.0217(4) -0.0060(4) 0.0047(3) 0.0110(4)
C61 0.0955(8) 0.0272(5) 0.0538(5) -0.0018(4) 0.0447(5) 0.0062(5)
C62 0.1075(9) 0.0389(7) 0.0800(7) -0.0017(6) 0.0622(5) 0.0013(7)
C63 0.1415(10) 0.0385(7) 0.0721(6) 0.0030(5) 0.0754(5) 0.0085(7)
C64 0.1448(12) 0.0350(6) 0.0579(6) -0.0037(5) 0.0537(6) 0.0089(8)
C65 0.1062(10) 0.0369(6) 0.0451(6) -0.0079(5) 0.0307(6) 0.0067(7)
C66 0.0840(7) 0.0291(5) 0.0444(5) -0.0056(4) 0.0310(5) 0.0070(5)
C77 0.0889(11) 0.2061(11) 0.0656(9) 0.0032(8) -0.0111(7) -0.0199(9)
C78 0.0940(11) 0.2134(10) 0.0749(9) 0.0303(9) 0.0038(7) 0.0055(11)
C79 0.0787(10) 0.2091(10) 0.0896(9) 0.0301(10) 0.0152(7) 0.0234(11)
C80 0.0718(10) 0.2083(11) 0.1015(10) 0.0244(8) 0.0182(7) 0.0148(9)
C81 0.0736(10) 0.2162(10) 0.0803(9) 0.0132(9) 0.0084(7) -0.0093(11)
C82 0.0840(11) 0.2131(10) 0.0715(9) -0.0085(10) -0.0042(7) -0.0250(12)
C83 0.0756(10) 0.0988(10) 0.0803(9) 0.0003(8) 0.0233(8) 0.0342(8)
C84 0.0960(10) 0.1117(11) 0.0788(8) 0.0032(9) 0.0241(9) 0.0397(8)
C85 0.1045(11) 0.1149(11) 0.0869(9) 0.0101(8) 0.0169(9) 0.0422(9)
C86 0.0994(12) 0.1051(12) 0.1041(10) 0.0126(9) 0.0234(10) 0.0453(9)
C87 0.0853(11) 0.0965(11) 0.1002(9) -0.0054(10) 0.0310(10) 0.0301(8)
C88 0.0711(10) 0.0948(11) 0.0805(9) 0.0012(8) 0.0297(8) 0.0188(9)
C95 0.1599(16) 0.1630(12) 0.1067(9) 0.0366(10) 0.1015(10) 0.0311(12)
C96 0.1534(18) 0.1809(12) 0.1219(9) 0.0310(11) 0.0844(13) 0.0142(12)
C97 0.1502(18) 0.1863(13) 0.1139(10) 0.0428(8) 0.0559(12) 0.0051(13)
C98 0.1478(19) 0.1797(12) 0.1043(9) 0.0594(11) 0.0381(12) 0.0149(13)
C99 0.1639(19) 0.1746(12) 0.0963(9) 0.0499(11) 0.0534(13) 0.0235(12)
C100 0.1671(18) 0.1715(13) 0.1015(10) 0.0495(8) 0.0756(12) 0.0365(13)
C83A 0.0800(8) 0.0993(13) 0.0830(9) 0.0017(12) 0.0220(7) 0.0325(11)
C84A 0.0966(8) 0.1087(13) 0.0820(8) 0.0060(12) 0.0240(8) 0.0390(11)
C85A 0.1027(10) 0.1098(14) 0.0819(9) 0.0034(13) 0.0165(7) 0.0398(12)
C86A 0.0917(9) 0.1091(14) 0.0950(9) 0.0087(13) 0.0198(7) 0.0347(12)
C87A 0.0840(9) 0.1012(16) 0.0961(9) 0.0053(15) 0.0311(9) 0.0311(13)
C88A 0.0843(9) 0.0984(13) 0.0855(8) 0.0029(12) 0.0250(7) 0.0300(11)
C89 0.0869(12) 0.0951(11) 0.1138(13) -0.0017(10) 0.0671(9) -0.0153(11)
C90 0.0829(11) 0.0837(11) 0.1012(12) -0.0128(9) 0.0618(9) -0.0273(9)
C91 0.0816(14) 0.1124(11) 0.1346(14) -0.0384(12) 0.0469(12) -0.0394(10)
C92 0.0879(16) 0.1188(12) 0.1656(15) -0.0600(10) 0.0372(12) -0.0391(12)
C93 0.0890(15) 0.1143(12) 0.1752(15) -0.0365(10) 0.0575(13) -0.0298(11)
C94 0.0817(14) 0.0962(11) 0.1483(14) -0.0057(13) 0.0618(11) -0.0203(10)

loop_
_atom_type_symbol
_atom_type_description
_atom_type_scat_dispersion_real
_atom_type_scat_dispersion_imag
_atom_type_scat_source
C C 0.0033 0.0016 'International Tables Vol C Tables 4.2.6.8 and 6.1.1.4'
H H 0.0000 0.0000 'International Tables Vol C Tables 4.2.6.8 and 6.1.1.4'
B B 0.0013 0.0007 'International Tables Vol C Tables 4.2.6.8 and 6.1.1.4'
O O 0.0106 0.0060 'International Tables Vol C Tables 4.2.6.8 and 6.1.1.4'
Si Si 0.0817 0.0704 'International Tables Vol C Tables 4.2.6.8 and 6.1.1.4'
P P 0.1023 0.0942 'International Tables Vol C Tables 4.2.6.8 and 6.1.1.4'
Ru Ru -1.2594 0.8363 'International Tables Vol C Tables 4.2.6.8 and 6.1.1.4'

loop_
_geom_angle_atom_site_label_1
_geom_angle_atom_site_label_2
_geom_angle_atom_site_label_3
_geom_angle
Si Ru P2 82.286(10)
Si Ru O1 167.650(19)
P2 Ru O1 107.19(2)
Si Ru P1 79.181(10)
P2 Ru P1 97.159(11)
O1 Ru P1 91.568(19)
Si Ru P3 82.811(10)
P2 Ru P3 100.925(10)
O1 Ru P3 102.62(2)
P1 Ru P3 152.434(9)
Si Ru B1 132.02(3)
P2 Ru B1 141.88(3)
O1 Ru B1 36.59(3)
P1 Ru B1 77.69(3)
P3 Ru B1 99.77(3)
C13 Si C1 112.11(5)
C13 Si C7 109.11(5)
C1 Si C7 105.29(4)
C13 Si Ru 112.81(3)
C1 Si Ru 108.24(3)
C7 Si Ru 108.98(3)
C25 P1 C19 105.27(5)
C25 P1 C6 104.18(5)
C19 P1 C6 103.05(5)
C25 P1 Ru 111.71(3)
C19 P1 Ru 124.11(3)
C6 P1 Ru 106.58(4)
C12 P2 C37 99.61(4)
C12 P2 C31 108.42(5)
C37 P2 C31 97.57(5)
C12 P2 Ru 110.77(3)
C37 P2 Ru 124.14(4)
C31 P2 Ru 114.42(3)
C49 P3 C43 103.23(4)
C49 P3 C18 103.53(4)
C43 P3 C18 97.30(4)
C49 P3 Ru 121.96(4)
C43 P3 Ru 116.19(3)
C18 P3 Ru 111.21(3)
O2 B1 O1 105.94(7)
O2 B1 C30 116.65(9)
O1 B1 C30 110.99(9)
O2 B1 Ru 127.98(8)
O1 B1 Ru 67.27(5)
C30 B1 Ru 113.34(6)
O4 B2 O3 112.13(12)
O4 B2 C26 120.44(10)
O3 B2 C26 127.14(13)
C60 O1 B1 105.68(8)
C60 O1 Ru 124.86(6)
B1 O1 Ru 76.14(4)
C55 O2 B1 106.58(9)
B2 O3 C66 104.87(11)
B2 O4 C61 103.49(10)
C2 C1 C6 118.58(9)
C2 C1 Si 128.20(8)
C6 C1 Si 113.20(7)
C3 C2 C1 120.53(11)
C3 C2 H2 119.7
C1 C2 H2 119.7
C4 C3 C2 120.18(11)
C4 C3 H3 119.9
C2 C3 H3 119.9
C3 C4 C5 120.63(11)
C3 C4 H4 119.7
C5 C4 H4 119.7
C4 C5 C6 119.45(11)
C4 C5 H5 120.3
C6 C5 H5 120.3
C5 C6 C1 120.58(10)
C5 C6 P1 123.64(9)
C1 C6 P1 115.78(7)
C12 C7 C8 118.49(10)
C12 C7 Si 117.11(6)
C8 C7 Si 124.28(8)
C9 C8 C7 120.94(11)
C9 C8 H8 119.5
C7 C8 H8 119.5
C8 C9 C10 119.81(10)
C8 C9 H9 120.1
C10 C9 H9 120.1
C11 C10 C9 120.22(12)
C11 C10 H10 119.9
C9 C10 H10 119.9
C10 C11 C12 120.23(11)
C10 C11 H11 119.9
C12 C11 H11 119.9
C7 C12 C11 120.30(8)
C7 C12 P2 114.09(7)
C11 C12 P2 125.43(7)
C18 C13 C14 118.09(10)
C18 C13 Si 115.21(7)
C14 C13 Si 126.70(8)
C15 C14 C13 121.01(9)
C15 C14 H14 119.5
C13 C14 H14 119.5
C14 C15 C16 120.27(9)
C14 C15 H15 119.9
C16 C15 H15 119.9
C17 C16 C15 120.04(11)
C17 C16 H16 120.0
C15 C16 H16 120.0
C16 C17 C18 119.82(9)
C16 C17 H17 120.1
C18 C17 H17 120.1
C13 C18 C17 120.74(8)
C13 C18 P3 117.95(8)
C17 C18 P3 121.25(7)
C20 C19 C24 118.86(11)
C20 C19 P1 121.23(9)
C24 C19 P1 119.77(7)
C19 C20 C21 119.62(12)
C19 C20 H20 120.2
C21 C20 H20 120.2
C22 C21 C20 120.77(10)
C22 C21 H21 119.6
C20 C21 H21 119.6
C23 C22 C21 119.92(13)
C23 C22 H22 120.0
C21 C22 H22 120.0
C22 C23 C24 120.70(13)
C22 C23 H23 119.6
C24 C23 H23 119.6
C19 C24 C23 120.11(9)
C19 C24 H24 119.9
C23 C24 H24 119.9
C30 C25 C26 120.35(9)
C30 C25 P1 113.69(8)
C26 C25 P1 125.95(8)
C27 C26 C25 117.80(11)
C27 C26 B2 114.83(11)
C25 C26 B2 127.34(10)
C28 C27 C26 122.15(12)
C28 C27 H27 118.9
C26 C27 H27 118.9
C27 C28 C29 119.96(11)
C27 C28 H28 120.0
C29 C28 H28 120.0
C28 C29 C30 120.21(11)
C28 C29 H29 119.9
C30 C29 H29 119.9
C25 C30 C29 119.37(10)
C25 C30 B1 121.57(8)
C29 C30 B1 118.49(9)
C32 C31 C36 118.51(10)
C32 C31 P2 118.84(8)
C36 C31 P2 122.46(7)
C31 C32 C33 120.96(11)
C31 C32 H32 119.5
C33 C32 H32 119.5
C34 C33 C32 120.05(11)
C34 C33 H33 120.0
C32 C33 H33 120.0
C33 C34 C35 119.48(12)
C33 C34 H34 120.3
C35 C34 H34 120.3
C36 C35 C34 120.17(13)
C36 C35 H35 119.9
C34 C35 H35 119.9
C35 C36 C31 120.73(10)
C35 C36 H36 119.6
C31 C36 H36 119.6
C38 C37 C42 118.97(9)
C38 C37 P2 121.82(7)
C42 C37 P2 119.13(7)
C37 C38 C39 120.41(9)
C37 C38 H38 119.8
C39 C38 H38 119.8
C40 C39 C38 119.70(10)
C40 C39 H39 120.2
C38 C39 H39 120.2
C39 C40 C41 120.46(11)
C39 C40 H40 119.8
C41 C40 H40 119.8
C42 C41 C40 120.30(10)
C42 C41 H41 119.9
C40 C41 H41 119.9
C41 C42 C37 120.08(9)
C41 C42 H42 120.0
C37 C42 H42 120.0
C48 C43 C44 117.61(9)
C48 C43 P3 124.42(7)
C44 C43 P3 117.71(7)
C45 C44 C43 121.50(9)
C45 C44 H44 119.2
C43 C44 H44 119.2
C44 C45 C46 120.14(9)
C44 C45 H45 119.9
C46 C45 H45 119.9
C47 C46 C45 119.42(10)
C47 C46 H46 120.3
C45 C46 H46 120.3
C46 C47 C48 120.09(10)
C46 C47 H47 120.0
C48 C47 H47 120.0
C43 C48 C47 121.19(9)
C43 C48 H48 119.4
C47 C48 H48 119.4
C54 C49 C50 118.98(9)
C54 C49 P3 118.99(7)
C50 C49 P3 121.92(6)
C51 C50 C49 120.35(8)
C51 C50 H50 119.8
C49 C50 H50 119.8
C52 C51 C50 119.88(10)
C52 C51 H51 120.1
C50 C51 H51 120.1
C51 C52 C53 120.26(10)
C51 C52 H52 119.9
C53 C52 H52 119.9
C54 C53 C52 119.62(9)
C54 C53 H53 120.2
C52 C53 H53 120.2
C53 C54 C49 120.91(9)
C53 C54 H54 119.5
C49 C54 H54 119.5
O2 C55 C56 128.11(12)
O2 C55 C60 112.12(9)
C56 C55 C60 119.74(11)
C55 C56 C57 117.63(13)
C55 C56 H56 121.2
C57 C56 H56 121.2
C58 C57 C56 121.77(12)
C58 C57 H57 119.1
C56 C57 H57 119.1
C57 C58 C59 121.16(13)
C57 C58 H58 119.4
C59 C58 H58 119.4
C60 C59 C58 116.29(14)
C60 C59 H59 121.9
C58 C59 H59 121.9
C59 C60 O1 126.94(11)
C59 C60 C55 123.36(10)
O1 C60 C55 109.61(9)
C66 C61 O4 110.83(14)
C66 C61 C62 122.15(12)
O4 C61 C62 127.01(13)
C61 C62 C63 115.54(16)
C61 C62 H62 122.2
C63 C62 H62 122.2
C64 C63 C62 121.53(18)
C64 C63 H63 119.2
C62 C63 H63 119.2
C63 C64 C65 122.69(14)
C63 C64 H64 118.7
C65 C64 H64 118.7
C66 C65 C64 114.61(16)
C66 C65 H65 122.7
C64 C65 H65 122.7
C61 C66 C65 123.46(16)
C61 C66 O3 108.55(11)
C65 C66 O3 127.98(15)
C82 C77 C78 118.6(3)
C82 C77 H77 120.7
C78 C77 H77 120.7
C77 C78 C79 122.4(3)
C77 C78 H78 118.8
C79 C78 H78 118.8
C80 C79 C78 118.0(3)
C80 C79 H79 121.0
C78 C79 H79 121.0
C81 C80 C79 120.9(3)
C81 C80 H80 119.6
C79 C80 H80 119.6
C80 C81 C82 119.9(3)
C80 C81 H81 120.0
C82 C81 H81 120.0
C77 C82 C81 120.1(3)
C77 C82 H82 120.0
C81 C82 H82 120.0
C88 C83 C84 119.7(3)
C88 C83 H83 120.2
C84 C83 H83 120.2
C85 C84 C83 119.7(3)
C85 C84 H84 120.1
C83 C84 H84 120.1
C86 C85 C84 121.4(3)
C86 C85 H85 119.3
C84 C85 H85 119.3
C85 C86 C87 118.3(3)
C85 C86 H86 120.9
C87 C86 H86 120.9
C86 C87 C88 122.1(3)
C86 C87 H87 119.0
C88 C87 H87 119.0
C83 C88 C87 118.8(3)
C83 C88 H88 120.6
C87 C88 H88 120.6
C96 C95 C100 120.0
C96 C95 H95 120.0
C100 C95 H95 120.0
C95 C96 C97 120.0
C95 C96 H96 120.0
C97 C96 H96 120.0
C98 C97 C96 120.0
C98 C97 H97 120.0
C96 C97 H97 120.0
C99 C98 C97 120.0
C99 C98 H98 120.0
C97 C98 H98 120.0
C98 C99 C100 120.0
C98 C99 H99 120.0
C100 C99 H99 120.0
C99 C100 C95 120.0
C99 C100 H100 120.0
C95 C100 H100 120.0
C84A C83A C88A 120.1(3)
C84A C83A H83A 120.0
C88A C83A H83A 120.0
C83A C84A C85A 120.2(4)
C83A C84A H84A 119.9
C85A C84A H84A 119.9
C86A C85A C84A 118.5(3)
C86A C85A H85A 120.7
C84A C85A H85A 120.7
C85A C86A C87A 122.4(3)
C85A C86A H86A 118.8
C87A C86A H86A 118.8
C86A C87A C88A 119.0(4)
C86A C87A H87A 120.5
C88A C87A H87A 120.5
C83A C88A C87A 119.4(3)
C83A C88A H88A 120.3
C87A C88A H88A 120.3
C94 C89 C90 121.5(3)
C94 C89 H89 119.2
C90 C89 H89 119.2
C91 C90 C89 119.3(3)
C91 C90 H90 120.3
C89 C90 H90 120.3
C90 C91 C92 120.6(3)
C90 C91 H91 119.7
C92 C91 H91 119.7
C93 C92 C91 118.5(3)
C93 C92 H92 120.8
C91 C92 H92 120.8
C92 C93 C94 121.9(4)
C92 C93 H93 119.0
C94 C93 H93 119.0
C89 C94 C93 117.6(3)
C89 C94 H94 121.2
C93 C94 H94 121.2

loop_
_geom_bond_atom_site_label_1
_geom_bond_atom_site_label_2
_geom_bond_distance
Ru Si 2.2952(3)
Ru P2 2.3108(3)
Ru O1 2.3265(6)
Ru P1 2.3400(3)
Ru P3 2.3497(3)
Ru B1 2.4490(10)
Si C13 1.8858(11)
Si C1 1.8899(10)
Si C7 1.9036(11)
P1 C25 1.8275(10)
P1 C19 1.8332(12)
P1 C6 1.8464(10)
P2 C12 1.8413(9)
P2 C37 1.8446(10)
P2 C31 1.8524(11)
P3 C49 1.8371(9)
P3 C43 1.8477(10)
P3 C18 1.8505(9)
B1 O2 1.4610(14)
B1 O1 1.5034(13)
B1 C30 1.5910(16)
B2 O4 1.385(2)
B2 O3 1.3857(15)
B2 C26 1.5755(19)
O1 C60 1.3800(12)
O2 C55 1.3547(13)
O3 C66 1.3920(19)
O4 C61 1.3932(16)
C1 C2 1.4000(14)
C1 C6 1.4036(15)
C2 C3 1.3943(17)
C2 H2 0.9500
C3 C4 1.375(2)
C3 H3 0.9500
C4 C5 1.3914(18)
C4 H4 0.9500
C5 C6 1.3986(15)
C5 H5 0.9500
C7 C12 1.3992(15)
C7 C8 1.4090(12)
C8 C9 1.3876(18)
C8 H8 0.9500
C9 C10 1.3925(19)
C9 H9 0.9500
C10 C11 1.3834(14)
C10 H10 0.9500
C11 C12 1.4019(16)
C11 H11 0.9500
C13 C18 1.4009(13)
C13 C14 1.4092(13)
C14 C15 1.3869(18)
C14 H14 0.9500
C15 C16 1.3943(16)
C15 H15 0.9500
C16 C17 1.3835(13)
C16 H16 0.9500
C17 C18 1.4114(16)
C17 H17 0.9500
C19 C20 1.3959(13)
C19 C24 1.3970(16)
C20 C21 1.4028(19)
C20 H20 0.9500
C21 C22 1.376(2)
C21 H21 0.9500
C22 C23 1.3622(15)
C22 H22 0.9500
C23 C24 1.4003(19)
C23 H23 0.9500
C24 H24 0.9500
C25 C30 1.4049(15)
C25 C26 1.4285(17)
C26 C27 1.3919(15)
C27 C28 1.3856(19)
C27 H27 0.9500
C28 C29 1.3869(18)
C28 H28 0.9500
C29 C30 1.4091(14)
C29 H29 0.9500
C31 C32 1.3840(14)
C31 C36 1.3986(16)
C32 C33 1.3955(17)
C32 H32 0.9500
C33 C34 1.387(2)
C33 H33 0.9500
C34 C35 1.3896(18)
C34 H34 0.9500
C35 C36 1.3888(17)
C35 H35 0.9500
C36 H36 0.9500
C37 C38 1.3911(13)
C37 C42 1.3972(12)
C38 C39 1.4070(16)
C38 H38 0.9500
C39 C40 1.3663(16)
C39 H39 0.9500
C40 C41 1.3874(16)
C40 H40 0.9500
C41 C42 1.3879(16)
C41 H41 0.9500
C42 H42 0.9500
C43 C48 1.3942(13)
C43 C44 1.4052(13)
C44 C45 1.3799(15)
C44 H44 0.9500
C45 C46 1.3936(15)
C45 H45 0.9500
C46 C47 1.3892(16)
C46 H46 0.9500
C47 C48 1.3954(16)
C47 H47 0.9500
C48 H48 0.9500
C49 C54 1.3929(12)
C49 C50 1.4011(13)
C50 C51 1.3950(14)
C50 H50 0.9500
C51 C52 1.3879(14)
C51 H51 0.9500
C52 C53 1.3951(16)
C52 H52 0.9500
C53 C54 1.3892(15)
C53 H53 0.9500
C54 H54 0.9500
C55 C56 1.3894(15)
C55 C60 1.3929(18)
C56 C57 1.396(2)
C56 H56 0.9500
C57 C58 1.369(2)
C57 H57 0.9500
C58 C59 1.4135(19)
C58 H58 0.9500
C59 C60 1.3680(17)
C59 H59 0.9500
C61 C66 1.360(2)
C61 C62 1.394(3)
C62 C63 1.392(2)
C62 H62 0.9500
C63 C64 1.364(3)
C63 H63 0.9500
C64 C65 1.413(3)
C64 H64 0.9500
C65 C66 1.3653(18)
C65 H65 0.9500
C77 C82 1.374(4)
C77 C78 1.378(4)
C77 H77 0.9500
C78 C79 1.394(4)
C78 H78 0.9500
C79 C80 1.375(4)
C79 H79 0.9500
C80 C81 1.377(4)
C80 H80 0.9500
C81 C82 1.401(4)
C81 H81 0.9500
C82 H82 0.9500
C83 C88 1.374(4)
C83 C84 1.382(3)
C83 H83 0.9500
C84 C85 1.369(4)
C84 H84 0.9500
C85 C86 1.361(5)
C85 H85 0.9500
C86 C87 1.365(4)
C86 H86 0.9500
C87 C88 1.376(4)
C87 H87 0.9500
C88 H88 0.9500
C95 C96 1.3900
C95 C100 1.3900
C95 H95 0.9500
C96 C97 1.3900
C96 H96 0.9500
C97 C98 1.3900
C97 H97 0.9500
C98 C99 1.3900
C98 H98 0.9500
C99 C100 1.3900
C99 H99 0.9500
C100 H100 0.9500
C83A C84A 1.375(4)
C83A C88A 1.376(5)
C83A H83A 0.9500
C84A C85A 1.382(4)
C84A H84A 0.9500
C85A C86A 1.349(5)
C85A H85A 0.9500
C86A C87A 1.364(4)
C86A H86A 0.9500
C87A C88A 1.381(4)
C87A H87A 0.9500
C88A H88A 0.9500
C89 C94 1.359(4)
C89 C90 1.369(4)
C89 H89 0.9500
C90 C91 1.337(4)
C90 H90 0.9500
C91 C92 1.377(5)
C91 H91 0.9500
C92 C93 1.353(5)
C92 H92 0.9500
C93 C94 1.360(5)
C93 H93 0.9500
C94 H94 0.9500
